data_2211354
loop_
_publ_author_name
'Peng, Hao'
'He, Hong-Wu'

_publ_section_title
<i>N</i>-{3-[2-Chloro-4-(trifluoromethyl)phenoxy]benzoyl}-<i>N</i>'-(4,6-dimethylpyrimidin-2-yl)thiourea
_journal_coeditor_code CV2145
_journal_issue 12
_journal_name_full 'Acta Crystallographica Section E'
_journal_page_first o5371
_journal_page_last o5372
_journal_paper_doi 10.1107/S1600536806045429
_journal_volume 62
_journal_year 2006
_chemical_formula_iupac 'C21 H16 Cl F3 N4 O2 S'
_chemical_formula_moiety 'C21 H16 Cl F3 N4 O2 S'
_chemical_formula_sum 'C21 H16 Cl F3 N4 O2 S'
_chemical_formula_weight 480.89
_chemical_name_systematic
;
N-{3-[2-Chloro-4-(trifluoromethyl)phenoxy]benzoyl}-
N'-(4,6-dimethylpyrimidin-2-yl)thiourea
;
_space_group_IT_number 14
_symmetry_cell_setting monoclinic
_symmetry_space_group_name_Hall '-P 2ybc'
_symmetry_space_group_name_H-M 'P 1 21/c 1'
_atom_sites_solution_hydrogens geom
_atom_sites_solution_primary direct
_atom_sites_solution_secondary difmap
_cell_angle_alpha 90.00
_cell_angle_beta 95.648(2)
_cell_angle_gamma 90.00
_cell_formula_units_Z 4
_cell_length_a 15.8533(15)
_cell_length_b 6.9436(7)
_cell_length_c 19.0716(18)
_cell_measurement_reflns_used 2570
_cell_measurement_temperature 298(2)
_cell_measurement_theta_max 21.42
_cell_measurement_theta_min 2.39
_cell_volume 2089.2(3)
_computing_cell_refinement SMART
_computing_data_collection 'SMART (Bruker, 2001)'
_computing_data_reduction 'SAINT-Plus (Bruker, 2001)'
_computing_molecular_graphics 'PLATON (Spek, 2003)'
_computing_publication_material PLATON
_computing_structure_refinement 'SHELXL97 (Sheldrick, 1997)'
_computing_structure_solution 'SHELXS97 (Sheldrick, 1997)'
_diffrn_ambient_temperature 298(2)
_diffrn_measured_fraction_theta_full 0.992
_diffrn_measured_fraction_theta_max 0.992
_diffrn_measurement_device_type 'Bruker SMART Apex CCD area-detector'
_diffrn_measurement_method '0.3\% wide \w exposures'
_diffrn_radiation_monochromator graphite
_diffrn_radiation_source 'fine focus sealed Siemens Mo tube'
_diffrn_radiation_type 'Mo k\a'
_diffrn_radiation_wavelength 0.71073
_diffrn_reflns_av_R_equivalents 0.0536
_diffrn_reflns_av_sigmaI/netI 0.0548
_diffrn_reflns_limit_h_max 20
_diffrn_reflns_limit_h_min -19
_diffrn_reflns_limit_k_max 8
_diffrn_reflns_limit_k_min -8
_diffrn_reflns_limit_l_max 24
_diffrn_reflns_limit_l_min -24
_diffrn_reflns_number 16915
_diffrn_reflns_theta_full 27.00
_diffrn_reflns_theta_max 27.00
_diffrn_reflns_theta_min 1.29
_diffrn_standards_decay_% 0
_diffrn_standards_interval_count 0
_diffrn_standards_number 0
_exptl_absorpt_coefficient_mu 0.337
_exptl_absorpt_correction_type none
_exptl_crystal_colour yellow
_exptl_crystal_density_diffrn 1.529
_exptl_crystal_density_method 'not measured'
_exptl_crystal_description needle
_exptl_crystal_F_000 984
_exptl_crystal_size_max 0.36
_exptl_crystal_size_mid 0.10
_exptl_crystal_size_min 0.06
_refine_diff_density_max 0.297
_refine_diff_density_min -0.240
_refine_ls_extinction_method none
_refine_ls_goodness_of_fit_ref 1.020
_refine_ls_hydrogen_treatment mixed
_refine_ls_matrix_type full
_refine_ls_number_parameters 297
_refine_ls_number_reflns 4519
_refine_ls_number_restraints 0
_refine_ls_restrained_S_all 1.020
_refine_ls_R_factor_all 0.1013
_refine_ls_R_factor_gt 0.0575
_refine_ls_shift/su_max 0.004
_refine_ls_shift/su_mean 0.000
_refine_ls_structure_factor_coef Fsqd
_refine_ls_weighting_details 'calc w=1/[\s^2^(Fo^2^)+(0.076P)^2^+0.4678P] where P=(Fo^2^+2Fc^2^)/3'
_refine_ls_weighting_scheme calc
_refine_ls_wR_factor_gt 0.1349
_refine_ls_wR_factor_ref 0.1630
_reflns_number_gt 2763
_reflns_number_total 4519
_reflns_threshold_expression I>2\s(I)
_cod_data_source_file cv2145.cif
_cod_data_source_block I
_cod_original_sg_symbol_H-M 'P 21/c'
_cod_database_code 2211354
_cod_database_fobs_code 2211354

loop_
_symmetry_equiv_pos_as_xyz
'x, y, z'
'-x, y+1/2, -z+1/2'
'-x, -y, -z'
'x, -y-1/2, z-1/2'

loop_
_atom_site_type_symbol
_atom_site_label
_atom_site_fract_x
_atom_site_fract_y
_atom_site_fract_z
_atom_site_U_iso_or_equiv
_atom_site_adp_type
_atom_site_calc_flag
_atom_site_refinement_flags
_atom_site_occupancy
C C1 -0.26183(19) 0.5073(4) 0.14298(16) 0.0428(7) Uani d . 1
C C2 -0.2568(2) 0.5122(4) 0.21606(16) 0.0460(8) Uani d . 1
H H2 -0.3056 0.5243 0.2391 0.055 Uiso calc R 1
C C3 -0.1789(2) 0.4988(4) 0.25360(15) 0.0409(7) Uani d . 1
C C4 -0.11881(17) 0.4844(4) 0.15001(14) 0.0332(6) Uani d . 1
C C5 -0.3459(2) 0.5185(6) 0.09966(18) 0.0614(10) Uani d . 1
H H5A -0.3377 0.5596 0.0528 0.092 Uiso calc R 1
H H5B -0.3817 0.6092 0.1206 0.092 Uiso calc R 1
H H5C -0.3723 0.3939 0.0979 0.092 Uiso calc R 1
C C6 -0.1690(2) 0.4995(5) 0.33267(15) 0.0545(9) Uani d . 1
H H6A -0.1505 0.3748 0.3496 0.082 Uiso calc R 1
H H6B -0.2224 0.5298 0.3498 0.082 Uiso calc R 1
H H6C -0.1277 0.5945 0.3492 0.082 Uiso calc R 1
C C7 0.03678(18) 0.4800(4) 0.13189(13) 0.0341(6) Uani d . 1
C C8 0.13857(19) 0.4935(4) 0.23998(14) 0.0388(7) Uani d . 1
C C9 0.14047(18) 0.4845(4) 0.31849(13) 0.0351(7) Uani d . 1
C C10 0.0700(2) 0.4619(5) 0.35481(14) 0.0447(8) Uani d . 1
H H10 0.0163 0.4574 0.3304 0.054 Uiso calc R 1
C C11 0.0789(2) 0.4458(5) 0.42726(16) 0.0548(9) Uani d . 1
H H11 0.0311 0.4287 0.4512 0.066 Uiso calc R 1
C C12 0.1577(2) 0.4547(5) 0.46451(16) 0.0520(9) Uani d . 1
H H12 0.1634 0.4439 0.5133 0.062 Uiso calc R 1
C C13 0.22785(19) 0.4798(4) 0.42862(14) 0.0413(7) Uani d . 1
C C14 0.22044(18) 0.4950(4) 0.35638(14) 0.0381(7) Uani d . 1
H H14 0.2685 0.5122 0.3328 0.046 Uiso calc R 1
C C15 0.33086(18) 0.5781(5) 0.52285(14) 0.0416(7) Uani d . 1
C C16 0.39963(19) 0.5117(5) 0.56720(15) 0.0458(8) Uani d . 1
C C17 0.4284(2) 0.6178(5) 0.62583(15) 0.0509(9) Uani d . 1
H H17 0.4748 0.5749 0.6553 0.061 Uiso calc R 1
C C18 0.38876(19) 0.7871(5) 0.64093(15) 0.0462(8) Uani d . 1
C C19 0.31994(19) 0.8508(5) 0.59769(15) 0.0467(8) Uani d . 1
H H19 0.2927 0.9644 0.6082 0.056 Uiso calc R 1
C C20 0.29121(18) 0.7460(5) 0.53853(14) 0.0450(8) Uani d . 1
H H20 0.2448 0.7896 0.5092 0.054 Uiso calc R 1
C C21 0.4208(2) 0.8978(6) 0.70465(18) 0.0604(10) Uani d . 1
Cl Cl1 0.45064(6) 0.30105(15) 0.54775(5) 0.0707(3) Uani d . 1
F F1 0.39814(15) 0.8239(4) 0.76416(10) 0.0873(8) Uani d . 1
F F2 0.39343(17) 1.0787(4) 0.70438(13) 0.0952(8) Uani d . 1
F F3 0.50478(13) 0.9058(4) 0.71376(12) 0.1013(9) Uani d . 1
N N1 -0.19239(15) 0.4921(3) 0.10919(12) 0.0383(6) Uani d . 1
N N2 -0.10783(15) 0.4842(3) 0.22027(11) 0.0376(6) Uani d . 1
N N3 -0.04858(15) 0.4751(4) 0.11201(12) 0.0372(6) Uani d . 1
N N4 0.05750(15) 0.4835(4) 0.20363(11) 0.0372(6) Uani d . 1
O O1 0.20198(14) 0.5065(4) 0.21112(11) 0.0688(8) Uani d . 1
O O2 0.30995(14) 0.4725(3) 0.46208(10) 0.0565(6) Uani d . 1
S S1 0.10378(5) 0.47967(14) 0.07067(4) 0.0525(3) Uani d . 1
H H3 -0.062(2) 0.477(5) 0.0699(19) 0.063 Uiso d . 1
H H4 0.014(2) 0.472(5) 0.2285(18) 0.063 Uiso d . 1

loop_
_atom_site_aniso_label
_atom_site_aniso_U_11
_atom_site_aniso_U_22
_atom_site_aniso_U_33
_atom_site_aniso_U_12
_atom_site_aniso_U_13
_atom_site_aniso_U_23
C1 0.0429(18) 0.0458(19) 0.0398(17) -0.0053(14) 0.0049(13) -0.0019(14)
C2 0.0431(18) 0.057(2) 0.0395(17) -0.0060(15) 0.0132(14) -0.0020(15)
C3 0.0519(19) 0.0435(18) 0.0287(15) -0.0072(14) 0.0111(13) 0.0014(13)
C4 0.0383(16) 0.0354(16) 0.0264(14) -0.0027(12) 0.0052(11) -0.0010(12)
C5 0.0422(19) 0.094(3) 0.048(2) -0.0010(18) 0.0047(15) -0.0060(18)
C6 0.063(2) 0.075(2) 0.0270(16) -0.0068(18) 0.0132(14) 0.0025(15)
C7 0.0401(16) 0.0404(17) 0.0213(13) -0.0016(13) 0.0002(11) 0.0002(11)
C8 0.0410(17) 0.0520(19) 0.0223(14) -0.0037(14) -0.0024(12) 0.0016(12)
C9 0.0443(17) 0.0391(17) 0.0214(13) -0.0008(13) -0.0003(12) 0.0016(12)
C10 0.0443(18) 0.065(2) 0.0247(15) -0.0048(15) 0.0026(13) -0.0024(14)
C11 0.052(2) 0.086(3) 0.0276(16) -0.0102(18) 0.0085(14) -0.0041(16)
C12 0.059(2) 0.074(2) 0.0222(15) -0.0016(17) 0.0019(14) -0.0032(15)
C13 0.0449(17) 0.0508(19) 0.0264(15) 0.0080(14) -0.0050(13) -0.0061(13)
C14 0.0391(16) 0.0468(18) 0.0279(14) 0.0031(13) 0.0014(12) -0.0038(12)
C15 0.0382(16) 0.066(2) 0.0200(13) 0.0012(15) 0.0009(11) 0.0003(13)
C16 0.0438(18) 0.062(2) 0.0300(16) 0.0057(15) -0.0013(13) 0.0067(14)
C17 0.0436(18) 0.078(3) 0.0284(15) -0.0040(17) -0.0102(13) 0.0059(16)
C18 0.0410(17) 0.067(2) 0.0307(16) -0.0137(16) 0.0053(13) -0.0021(15)
C19 0.0414(17) 0.063(2) 0.0362(16) -0.0023(15) 0.0071(13) -0.0005(15)
C20 0.0367(16) 0.069(2) 0.0282(15) 0.0048(15) 0.0001(12) 0.0038(14)
C21 0.052(2) 0.083(3) 0.046(2) -0.016(2) 0.0002(16) -0.0108(19)
Cl1 0.0697(6) 0.0765(7) 0.0613(6) 0.0222(5) -0.0172(5) -0.0033(5)
F1 0.1058(17) 0.124(2) 0.0327(11) -0.0329(15) 0.0095(11) -0.0098(12)
F2 0.118(2) 0.0856(18) 0.0775(16) -0.0171(16) -0.0155(14) -0.0228(14)
F3 0.0494(13) 0.176(3) 0.0776(16) -0.0351(15) 0.0001(11) -0.0511(17)
N1 0.0380(14) 0.0499(16) 0.0269(12) -0.0047(11) 0.0019(10) 0.0004(11)
N2 0.0404(14) 0.0502(16) 0.0224(12) -0.0044(11) 0.0034(10) 0.0007(10)
N3 0.0397(14) 0.0550(16) 0.0165(11) -0.0031(11) -0.0001(10) 0.0001(11)
N4 0.0373(14) 0.0558(16) 0.0181(11) -0.0021(12) 0.0009(9) 0.0009(10)
O1 0.0399(13) 0.138(2) 0.0277(12) -0.0108(14) 0.0006(10) 0.0072(13)
O2 0.0519(13) 0.0865(17) 0.0283(11) 0.0213(12) -0.0102(9) -0.0147(11)
S1 0.0396(5) 0.0965(7) 0.0212(4) -0.0004(4) 0.0019(3) -0.0011(4)

loop_
_atom_type_symbol
_atom_type_description
_atom_type_scat_dispersion_real
_atom_type_scat_dispersion_imag
_atom_type_scat_source
C C 0.0033 0.0016 'International Tables Vol C Tables 4.2.6.8 and 6.1.1.4'
H H 0.0000 0.0000 'International Tables Vol C Tables 4.2.6.8 and 6.1.1.4'
N N 0.0061 0.0033 'International Tables Vol C Tables 4.2.6.8 and 6.1.1.4'
O O 0.0106 0.0060 'International Tables Vol C Tables 4.2.6.8 and 6.1.1.4'
F F 0.0171 0.0103 'International Tables Vol C Tables 4.2.6.8 and 6.1.1.4'
S S 0.1246 0.1234 'International Tables Vol C Tables 4.2.6.8 and 6.1.1.4'
Cl Cl 0.1484 0.1585 'International Tables Vol C Tables 4.2.6.8 and 6.1.1.4'

loop_
_geom_angle_atom_site_label_1
_geom_angle_atom_site_label_2
_geom_angle_atom_site_label_3
_geom_angle
_geom_angle_publ_flag
N1 C1 C2 121.2(3) no
N1 C1 C5 118.0(3) no
C2 C1 C5 120.8(3) no
C3 C2 C1 118.9(3) no
C3 C2 H2 120.6 no
C1 C2 H2 120.6 no
N2 C3 C2 120.7(3) no
N2 C3 C6 117.6(3) no
C2 C3 C6 121.7(3) no
N2 C4 N1 127.2(3) no
N2 C4 N3 119.5(2) no
N1 C4 N3 113.3(2) no
C1 C5 H5A 109.5 no
C1 C5 H5B 109.5 no
H5A C5 H5B 109.5 no
C1 C5 H5C 109.5 no
H5A C5 H5C 109.5 no
H5B C5 H5C 109.5 no
C3 C6 H6A 109.5 no
C3 C6 H6B 109.5 no
H6A C6 H6B 109.5 no
C3 C6 H6C 109.5 no
H6A C6 H6C 109.5 no
H6B C6 H6C 109.5 no
N3 C7 N4 114.1(2) no
N3 C7 S1 119.37(19) no
N4 C7 S1 126.5(2) no
O1 C8 N4 123.2(3) no
O1 C8 C9 121.9(3) no
N4 C8 C9 114.9(3) no
C10 C9 C14 119.0(3) no
C10 C9 C8 124.7(2) no
C14 C9 C8 116.3(3) no
C11 C10 C9 120.2(3) no
C11 C10 H10 119.9 no
C9 C10 H10 119.9 no
C12 C11 C10 120.8(3) no
C12 C11 H11 119.6 no
C10 C11 H11 119.6 no
C13 C12 C11 119.1(3) no
C13 C12 H12 120.4 no
C11 C12 H12 120.4 no
C12 C13 C14 121.0(3) no
C12 C13 O2 122.2(3) no
C14 C13 O2 116.5(3) no
C13 C14 C9 119.8(3) no
C13 C14 H14 120.1 no
C9 C14 H14 120.1 no
C20 C15 O2 123.8(2) no
C20 C15 C16 119.8(3) no
O2 C15 C16 116.3(3) no
C17 C16 C15 119.5(3) no
C17 C16 Cl1 120.1(2) no
C15 C16 Cl1 120.3(2) no
C18 C17 C16 120.3(3) no
C18 C17 H17 119.8 no
C16 C17 H17 119.8 no
C19 C18 C17 120.1(3) no
C19 C18 C21 120.8(3) no
C17 C18 C21 119.1(3) no
C18 C19 C20 119.9(3) no
C18 C19 H19 120.0 no
C20 C19 H19 120.0 no
C15 C20 C19 120.3(3) no
C15 C20 H20 119.9 no
C19 C20 H20 119.9 no
F1 C21 F3 104.9(3) no
F1 C21 F2 104.7(3) no
F3 C21 F2 106.5(3) no
F1 C21 C18 113.6(3) no
F3 C21 C18 112.8(3) no
F2 C21 C18 113.6(3) no
C1 N1 C4 115.8(2) no
C4 N2 C3 116.1(2) no
C7 N3 C4 132.5(2) no
C7 N3 H3 115(3) no
C4 N3 H3 112(3) no
C7 N4 C8 127.6(2) no
C7 N4 H4 114(2) no
C8 N4 H4 118(2) no
C15 O2 C13 120.0(2) no

loop_
_geom_bond_atom_site_label_1
_geom_bond_atom_site_label_2
_geom_bond_distance
_geom_bond_publ_flag
C1 N1 1.333(4) no
C1 C2 1.389(4) no
C1 C5 1.500(4) no
C2 C3 1.369(4) no
C2 H2 0.9300 no
C3 N2 1.351(4) no
C3 C6 1.501(4) no
C4 N2 1.334(3) no
C4 N1 1.338(3) no
C4 N3 1.388(4) no
C5 H5A 0.9600 no
C5 H5B 0.9600 no
C5 H5C 0.9600 no
C6 H6A 0.9600 no
C6 H6B 0.9600 no
C6 H6C 0.9600 no
C7 N3 1.369(4) no
C7 N4 1.376(3) no
C7 S1 1.654(3) no
C8 O1 1.196(4) no
C8 N4 1.401(4) no
C8 C9 1.496(4) no
C9 C10 1.381(4) no
C9 C14 1.398(4) no
C10 C11 1.379(4) no
C10 H10 0.9300 no
C11 C12 1.377(4) no
C11 H11 0.9300 no
C12 C13 1.373(4) no
C12 H12 0.9300 no
C13 C14 1.375(4) no
C13 O2 1.393(3) no
C14 H14 0.9300 no
C15 C20 1.372(4) no
C15 O2 1.384(3) no
C15 C16 1.391(4) no
C16 C17 1.379(4) no
C16 Cl1 1.729(3) no
C17 C18 1.376(5) no
C17 H17 0.9300 no
C18 C19 1.374(4) no
C18 C21 1.485(4) no
C19 C20 1.382(4) no
C19 H19 0.9300 no
C20 H20 0.9300 no
C21 F1 1.327(4) no
C21 F3 1.327(4) no
C21 F2 1.329(5) no
N3 H3 0.81(4) no
N4 H4 0.88(3) no

loop_
_geom_hbond_atom_site_label_D
_geom_hbond_atom_site_label_H
_geom_hbond_atom_site_label_A
_geom_hbond_site_symmetry_A
_geom_hbond_distance_DH
_geom_hbond_distance_HA
_geom_hbond_distance_DA
_geom_hbond_angle_DHA
_geom_hbond_publ_flag
N4 H4 N2 . 0.88(3) 1.93(4) 2.671(3) 142(3) yes
C19 H19 O1 4_576 0.93 2.55 3.155(4) 123 yes
N3 H3 S1 3_565 0.81(4) 2.71(4) 3.522(2) 175(3) yes

loop_
_geom_torsion_atom_site_label_1
_geom_torsion_atom_site_label_2
_geom_torsion_atom_site_label_3
_geom_torsion_atom_site_label_4
_geom_torsion
_geom_torsion_publ_flag
N1 C1 C2 C3 -0.7(5) no
C5 C1 C2 C3 179.1(3) no
C1 C2 C3 N2 1.1(5) no
C1 C2 C3 C6 -178.9(3) no
O1 C8 C9 C10 -177.3(3) no
N4 C8 C9 C10 2.0(4) no
O1 C8 C9 C14 0.9(4) no
N4 C8 C9 C14 -179.7(3) no
C14 C9 C10 C11 -1.4(5) no
C8 C9 C10 C11 176.8(3) no
C9 C10 C11 C12 0.9(5) no
C10 C11 C12 C13 -0.1(5) no
C11 C12 C13 C14 -0.3(5) no
C11 C12 C13 O2 -174.0(3) no
C12 C13 C14 C9 -0.1(5) no
O2 C13 C14 C9 173.9(3) no
C10 C9 C14 C13 1.0(4) no
C8 C9 C14 C13 -177.4(3) no
C20 C15 C16 C17 -1.3(5) no
O2 C15 C16 C17 174.9(3) no
C20 C15 C16 Cl1 -179.6(2) no
O2 C15 C16 Cl1 -3.4(4) no
C15 C16 C17 C18 0.8(5) no
Cl1 C16 C17 C18 179.0(2) no
C16 C17 C18 C19 0.3(5) no
C16 C17 C18 C21 179.7(3) no
C17 C18 C19 C20 -0.8(5) no
C21 C18 C19 C20 179.8(3) no
O2 C15 C20 C19 -175.1(3) no
C16 C15 C20 C19 0.8(5) no
C18 C19 C20 C15 0.3(5) no
C19 C18 C21 F1 102.3(4) no
C17 C18 C21 F1 -77.1(4) no
C19 C18 C21 F3 -138.6(4) no
C17 C18 C21 F3 42.1(5) no
C19 C18 C21 F2 -17.3(5) no
C17 C18 C21 F2 163.4(3) no
C2 C1 N1 C4 -0.8(4) no
C5 C1 N1 C4 179.4(3) no
N2 C4 N1 C1 2.3(4) no
N3 C4 N1 C1 -178.0(3) no
N1 C4 N2 C3 -2.0(4) no
N3 C4 N2 C3 178.3(3) no
C2 C3 N2 C4 0.2(4) no
C6 C3 N2 C4 -179.9(3) no
N4 C7 N3 C4 4.4(5) no
S1 C7 N3 C4 -176.0(2) no
N2 C4 N3 C7 -5.9(5) no
N1 C4 N3 C7 174.3(3) no
N3 C7 N4 C8 -178.3(3) no
S1 C7 N4 C8 2.1(4) no
O1 C8 N4 C7 2.4(5) no
C9 C8 N4 C7 -176.9(3) no
C20 C15 O2 C13 -27.8(5) no
C16 C15 O2 C13 156.2(3) no
C12 C13 O2 C15 -49.3(4) no
C14 C13 O2 C15 136.8(3) no

loop_
_cod_related_entry_id
_cod_related_entry_database
_cod_related_entry_code
1 ChemSpider 21125977
